data_2014217
loop_
_publ_author_name
'Mitsuharu Fujita'
'Yoshitaro Miyashita'
'Nagina Amir'
'Yasunori Yamada'
'Kiyoshi Fujisawa'
'Ken-ichi Okamoto'

_publ_section_title
;Bis(\m-cystamine-\k^4^<i>N</i>,<i>S</i>:<i>S</i>',<i>N</i>')bis[(2-aminoethanethiolato-\k^2^<i>N</i>,<i>S</i>)iridium(III)]
 tetrabromide dihydrate
;
_journal_issue 9
_journal_name_full 'Acta Crystallographica Section C'
_journal_page_first m435
_journal_page_last m436
_journal_paper_doi 10.1107/S0108270104016816
_journal_volume 60
_journal_year 2004
_chemical_formula_iupac '[Ir2 (C2 H6 N S)2 (C4 H12 N2 S2)2] Br4, 2H2 O'
_chemical_formula_moiety 'C12 H36 Ir2 N6 S6 4+, 4Br -, 2H2 O'
_chemical_formula_sum 'C12 H40 Br4 Ir2 N6 O2 S6'
_chemical_formula_weight 1196.90
_space_group_IT_number 88
_symmetry_cell_setting tetragonal
_symmetry_space_group_name_Hall '-I 4ad'
_symmetry_space_group_name_H-M 'I 41/a :2'
_cell_angle_alpha 90
_cell_angle_beta 90
_cell_angle_gamma 90
_cell_formula_units_Z 8
_cell_length_a 16.392(3)
_cell_length_b 16.392(3)
_cell_length_c 22.784(6)
_cell_measurement_reflns_used 22
_cell_measurement_temperature 296.2
_cell_measurement_theta_max 12.8
_cell_measurement_theta_min 10.0
_cell_volume 6122(2)
_computing_cell_refinement WinAFC
_computing_data_collection 'WinAFC (Rigaku, 1999)'
_computing_data_reduction 'TEXSAN (Molecular Structure Corporation, 1999)'
_computing_molecular_graphics reference?
_computing_publication_material TEXSAN
_computing_structure_refinement TEXSAN
_computing_structure_solution 'SIR92 (Altomare et al., 1994)'
_diffrn_measured_fraction_theta_full 0.9994
_diffrn_measured_fraction_theta_max 0.9994
_diffrn_measurement_device_type 'Rigaku AFC-7S'
_diffrn_measurement_method \w
_diffrn_radiation_type 'Mo K\a'
_diffrn_radiation_wavelength 0.7107
_diffrn_reflns_av_R_equivalents 0.044
_diffrn_reflns_limit_h_max 21
_diffrn_reflns_limit_h_min -6
_diffrn_reflns_limit_k_max 21
_diffrn_reflns_limit_k_min 0
_diffrn_reflns_limit_l_max 29
_diffrn_reflns_limit_l_min -8
_diffrn_reflns_number 4032
_diffrn_reflns_theta_full 27.49
_diffrn_reflns_theta_max 27.49
_diffrn_standards_decay_% 9.13
_diffrn_standards_interval_count 150
_diffrn_standards_number 3
_exptl_absorpt_coefficient_mu 14.380
_exptl_absorpt_correction_T_max 0.116
_exptl_absorpt_correction_T_min 0.102
_exptl_absorpt_correction_type '\y scan'
_exptl_absorpt_process_details '(North et al., 1968)'
_exptl_crystal_colour red
_exptl_crystal_density_diffrn 2.597
_exptl_crystal_density_method 'not measured'
_exptl_crystal_description octahedron
_exptl_crystal_F_000 4480
_exptl_crystal_size_max 0.150
_exptl_crystal_size_mid 0.150
_exptl_crystal_size_min 0.150
_refine_diff_density_max 1.72
_refine_diff_density_min -1.93
_refine_ls_extinction_method none
_refine_ls_goodness_of_fit_ref 1.012
_refine_ls_hydrogen_treatment constr
_refine_ls_number_parameters 145
_refine_ls_number_reflns 3512
_refine_ls_R_factor_gt 0.0465
_refine_ls_shift/su_max 0.0006
_refine_ls_structure_factor_coef Fsqd
_refine_ls_weighting_details 'w = 1/{\s^2^(Fo^2^) + [0.03(Max(Fo^2^,0) + 2Fc^2^]/3)^2^}'
_refine_ls_weighting_scheme calc
_refine_ls_wR_factor_ref 0.1170
_reflns_number_gt 2082
_reflns_number_total 3512
_reflns_threshold_expression F^2^>2\s(F^2^)
_cod_data_source_file ob1185.cif
_cod_data_source_block I
_cod_depositor_comments
;
 Marking attached hydrogen atoms.

 Antanas Vaitkus,
 2017-08-09
;
_cod_original_cell_volume 6121(2)
_cod_original_sg_symbol_H-M 'I 41/a'
_cod_original_formula_sum 'C12 H40 Br4 Ir2 N6 O2 S6 '
_cod_database_code 2014217
_cod_database_fobs_code 2014217

loop_
_symmetry_equiv_pos_as_xyz
x,y,z
-x,1/2-y,z
3/4-y,1/4+x,1/4+z
1/4+y,1/4-x,1/4+z
-x,-y,-z
x,1/2+y,-z
3/4+y,1/4-x,1/4-z
1/4-y,1/4+x,1/4-z
1/2+x,1/2+y,1/2+z
1/2-x,-y,1/2+z
1/4-y,3/4+x,3/4+z
3/4+y,3/4-x,3/4+z
1/2-x,1/2-y,1/2-z
1/2+x,y,1/2-z
1/4+y,3/4-x,3/4-z
3/4-y,3/4+x,3/4-z

loop_
_atom_site_label
_atom_site_fract_x
_atom_site_fract_y
_atom_site_fract_z
_atom_site_U_iso_or_equiv
_atom_site_adp_type
_atom_site_calc_flag
_atom_site_refinement_flags
_atom_site_occupancy
_atom_site_disorder_assembly
_atom_site_disorder_group
_atom_site_type_symbol
_atom_site_attached_hydrogens
Ir1 0.64050(3) 0.23658(3) 0.04710(2) 0.01950(10) Uani d . 1.00 . . Ir 0
Br1 0.62000(10) -0.00980(10) 0.13903(7) 0.0439(5) Uani d . 1.00 . . Br 0
Br2 0.86360(10) 0.09580(10) 0.07177(8) 0.0517(5) Uani d . 1.00 . . Br 0
S1 0.5438(2) 0.2020(2) 0.11670(10) 0.0231(8) Uani d . 1.00 . . S 0
S2 0.5623(2) 0.2324(2) -0.03640(10) 0.0242(8) Uani d . 1.00 . . S 0
S3 0.6298(2) 0.3777(2) 0.0629(2) 0.0297(9) Uani d . 1.00 . . S 0
O1 0.9540(10) 0.1582(9) 0.1988(6) 0.087(6) Uani d . 1.00 . . O 2
N1 0.7227(7) 0.2332(7) 0.1167(5) 0.026(3) Uani d . 1.00 . . N 0
N2 0.6542(7) 0.1095(6) 0.0262(5) 0.026(3) Uani d . 1.00 . . N 0
N3 0.7399(7) 0.2674(7) -0.0064(6) 0.035(3) Uani d . 1.00 . . N 0
C1 0.6027(9) 0.2335(9) 0.1817(6) 0.033(4) Uani d . 1.00 . . C 0
C2 0.6893(10) 0.2033(10) 0.1734(6) 0.037(4) Uani d . 1.00 . . C 0
C3 0.5487(8) 0.1215(8) -0.0481(7) 0.034(4) Uani d . 1.00 . . C 0
C4 0.5784(8) 0.0748(8) 0.0030(7) 0.031(4) Uani d . 1.00 . . C 0
C5 0.7254(9) 0.4070(8) 0.0292(7) 0.038(4) Uani d . 1.00 . . C 0
C6 0.7406(9) 0.3540(9) -0.0243(8) 0.043(5) Uani d . 1.00 . . C 0
H1 0.7666 0.1985 0.1059 0.0312 Uiso calc . 1.00 . . H 0
H2 0.7426 0.2870 0.1228 0.0312 Uiso calc . 1.00 . . H 0
H3 0.6959 0.1037 -0.0024 0.0317 Uiso calc . 1.00 . . H 0
H4 0.6691 0.0807 0.0608 0.0317 Uiso calc . 1.00 . . H 0
H5 0.7888 0.2563 0.0146 0.0414 Uiso calc . 1.00 . . H 0
H6 0.7380 0.2346 -0.0407 0.0414 Uiso calc . 1.00 . . H 0
H7 0.6023 0.2912 0.1851 0.0395 Uiso calc . 1.00 . . H 0
H8 0.5798 0.2100 0.2160 0.0395 Uiso calc . 1.00 . . H 0
H9 0.6896 0.1453 0.1734 0.0441 Uiso calc . 1.00 . . H 0
H10 0.7224 0.2228 0.2046 0.0441 Uiso calc . 1.00 . . H 0
H11 0.4924 0.1102 -0.0538 0.0408 Uiso calc . 1.00 . . H 0
H12 0.5784 0.1054 -0.0820 0.0408 Uiso calc . 1.00 . . H 0
H13 0.5881 0.0200 -0.0086 0.0375 Uiso calc . 1.00 . . H 0
H14 0.5380 0.0758 0.0329 0.0375 Uiso calc . 1.00 . . H 0
H15 0.7227 0.4626 0.0176 0.0453 Uiso calc . 1.00 . . H 0
H16 0.7685 0.3999 0.0565 0.0453 Uiso calc . 1.00 . . H 0
H17 0.7922 0.3672 -0.0408 0.0521 Uiso calc . 1.00 . . H 0
H18 0.6991 0.3632 -0.0526 0.0521 Uiso calc . 1.00 . . H 0

loop_
_atom_site_aniso_label
_atom_site_aniso_U_11
_atom_site_aniso_U_22
_atom_site_aniso_U_33
_atom_site_aniso_U_12
_atom_site_aniso_U_13
_atom_site_aniso_U_23
Ir1 0.0202(2) 0.0182(2) 0.0202(2) 0.0007(2) -0.0018(2) 0.0000(2)
Br1 0.0580(10) 0.0411(9) 0.0329(8) -0.0053(8) 0.0064(7) 0.0101(7)
Br2 0.0457(10) 0.0610(10) 0.0490(10) 0.0192(9) 0.0036(8) 0.0090(9)
S1 0.027(2) 0.022(2) 0.020(2) 0.0040(10) 0.0010(10) 0.0010(10)
S2 0.020(2) 0.031(2) 0.022(2) 0.0020(10) -0.0010(10) 0.0000(10)
S3 0.032(2) 0.016(2) 0.041(2) 0.0010(10) -0.003(2) 0.0010(10)
O1 0.110(10) 0.080(10) 0.070(10) 0.005(9) 0.021(10) -0.014(9)
N1 0.026(6) 0.027(6) 0.024(6) 0.003(5) -0.009(5) 0.002(5)
N2 0.038(7) 0.011(5) 0.031(6) 0.000(5) -0.007(5) -0.014(5)
N3 0.025(6) 0.035(7) 0.043(7) 0.000(5) 0.005(6) 0.003(6)
C1 0.035(8) 0.046(9) 0.018(6) 0.004(7) -0.004(6) -0.005(6)
C2 0.046(9) 0.049(9) 0.016(7) 0.015(8) -0.012(6) 0.002(6)
C3 0.026(7) 0.033(8) 0.043(9) -0.003(6) 0.012(7) -0.005(7)
C4 0.017(6) 0.025(7) 0.051(9) 0.002(5) -0.004(6) -0.001(7)
C5 0.037(8) 0.021(7) 0.060(10) -0.010(6) 0.006(7) -0.001(7)
C6 0.038(9) 0.037(9) 0.050(10) -0.006(7) 0.011(8) 0.028(8)

loop_
_atom_type_symbol
_atom_type_description
_atom_type_scat_dispersion_real
_atom_type_scat_dispersion_imag
_atom_type_scat_source
C C 0.003 0.002
;International Tables for Crystallography
(1992, Vol. C, Tables 4.2.6.8 and 6.1.1.1)
;
H H 0.000 0.000
;International Tables for Crystallography
(1992, Vol. C, Table 6.1.1.2)
;
Br Br -0.290 2.459
;International Tables for Crystallography
(1992, Vol. C, Tables 4.2.6.8 and 6.1.1.1)
;
N N 0.006 0.003
;International Tables for Crystallography
(1992, Vol. C, Tables 4.2.6.8 and 6.1.1.1)
;
S S 0.125 0.123
;International Tables for Crystallography
(1992, Vol. C, Tables 4.2.6.8 and 6.1.1.1)
;
Ir Ir -1.444 7.990
;International Tables for Crystallography
(1992, Vol. C, Tables 4.2.6.8 and 6.1.1.1)
;
O O 0.011 0.006
;International Tables for Crystallography
(1992, Vol. C, Tables 4.2.6.8 and 6.1.1.1)
;

loop_
_geom_angle_atom_site_label_1
_geom_angle_atom_site_label_2
_geom_angle_atom_site_label_3
_geom_angle_site_symmetry_2
_geom_angle_site_symmetry_3
_geom_angle
_geom_angle_publ_flag
S1 Ir1 S2 1_555 1_555 100.30(10) yes
S1 Ir1 S3 1_555 1_555 94.90(10) yes
S1 Ir1 N1 1_555 1_555 85.1(3) no
S1 Ir1 N2 1_555 1_555 89.2(3) no
S1 Ir1 N3 1_555 1_555 172.0(3) no
S2 Ir1 S3 1_555 1_555 96.60(10) yes
S2 Ir1 N1 1_555 1_555 172.8(3) no
S2 Ir1 N2 1_555 1_555 81.1(3) no
S2 Ir1 N3 1_555 1_555 87.7(3) no
S3 Ir1 N1 1_555 1_555 87.6(3) no
S3 Ir1 N2 1_555 1_555 175.7(3) no
S3 Ir1 N3 1_555 1_555 84.8(3) no
N1 Ir1 N2 1_555 1_555 94.3(4) yes
N1 Ir1 N3 1_555 1_555 86.9(5) yes
N2 Ir1 N3 1_555 1_555 91.4(4) yes
Ir1 S1 S1 1_555 2_655 106.3(2) yes
Ir1 S1 C1 1_555 1_555 97.1(5) no
S1 S1 C1 2_655 2_655 98.4(5) no
Ir1 S2 S2 1_555 2_655 121.96(9) yes
Ir1 S2 C3 1_555 1_555 102.5(5) no
S2 S2 C3 2_655 2_655 98.6(5) no
Ir1 S3 C5 1_555 1_555 97.6(5) no
Ir1 N1 C2 1_555 1_555 115.6(9) no
Ir1 N2 C4 1_555 1_555 111.6(8) no
Ir1 N3 C6 1_555 1_555 113.5(9) no
S1 C1 C2 1_555 1_555 107.5(10) no
N1 C2 C1 1_555 1_555 110.0(10) no
S2 C3 C4 1_555 1_555 110.0(10) no
N2 C4 C3 1_555 1_555 111.0(10) no
S3 C5 C6 1_555 1_555 109.4(10) no
N3 C6 C5 1_555 1_555 108.0(10) no
Ir1 N1 H1 1_555 1_555 107.91 no
Ir1 N1 H2 1_555 1_555 107.90 no
C2 N1 H1 1_555 1_555 107.93 no
C2 N1 H2 1_555 1_555 107.91 no
H1 N1 H2 1_555 1_555 109.45 no
Ir1 N2 H3 1_555 1_555 108.94 no
Ir1 N2 H4 1_555 1_555 108.96 no
C4 N2 H3 1_555 1_555 108.91 no
C4 N2 H4 1_555 1_555 108.91 no
H3 N2 H4 1_555 1_555 109.46 no
Ir1 N3 H5 1_555 1_555 108.46 no
Ir1 N3 H6 1_555 1_555 108.46 no
C6 N3 H5 1_555 1_555 108.50 no
C6 N3 H6 1_555 1_555 108.45 no
H5 N3 H6 1_555 1_555 109.45 no
S1 C1 H7 1_555 1_555 109.99 no
S1 C1 H8 1_555 1_555 110.00 no
C2 C1 H7 1_555 1_555 109.97 no
C2 C1 H8 1_555 1_555 109.98 no
H7 C1 H8 1_555 1_555 109.42 no
N1 C2 H9 1_555 1_555 109.28 no
N1 C2 H10 1_555 1_555 109.28 no
C1 C2 H9 1_555 1_555 109.30 no
C1 C2 H10 1_555 1_555 109.31 no
H9 C2 H10 1_555 1_555 109.45 no
S2 C3 H11 1_555 1_555 109.10 no
S2 C3 H12 1_555 1_555 109.13 no
C4 C3 H11 1_555 1_555 109.13 no
C4 C3 H12 1_555 1_555 109.17 no
H11 C3 H12 1_555 1_555 109.46 no
N2 C4 H13 1_555 1_555 109.04 no
N2 C4 H14 1_555 1_555 109.05 no
C3 C4 H13 1_555 1_555 108.98 no
C3 C4 H14 1_555 1_555 109.02 no
H13 C4 H14 1_555 1_555 109.47 no
S3 C5 H15 1_555 1_555 109.49 no
S3 C5 H16 1_555 1_555 109.54 no
C6 C5 H15 1_555 1_555 109.39 no
C6 C5 H16 1_555 1_555 109.51 no
H15 C5 H16 1_555 1_555 109.48 no
N3 C6 H17 1_555 1_555 109.53 no
N3 C6 H18 1_555 1_555 109.59 no
C5 C6 H17 1_555 1_555 109.56 no
C5 C6 H18 1_555 1_555 109.62 no
H17 C6 H18 1_555 1_555 109.53 no

loop_
_geom_bond_atom_site_label_1
_geom_bond_atom_site_label_2
_geom_bond_site_symmetry_1
_geom_bond_site_symmetry_2
_geom_bond_distance
_geom_bond_publ_flag
Ir1 S1 . . 2.313(3) yes
Ir1 S2 . . 2.295(3) yes
Ir1 S3 . . 2.348(3) yes
Ir1 N1 . . 2.082(11) yes
Ir1 N2 . . 2.148(10) yes
Ir1 N3 . . 2.096(12) yes
S1 S1 . 2_655 2.130(6) yes
S1 C1 . . 1.840(14) no
S2 S2 . 2_655 2.124(6) yes
S2 C3 . . 1.852(14) no
S3 C5 . . 1.809(16) no
N1 C2 . . 1.48(2) no
N2 C4 . . 1.46(2) no
N3 C6 . . 1.48(2) no
C1 C2 . . 1.52(2) no
C3 C4 . . 1.48(2) no
C5 C6 . . 1.52(2) no
N1 H1 . . 0.950 no
N1 H2 . . 0.950 no
N2 H3 . . 0.950 no
N2 H4 . . 0.950 no
N3 H5 . . 0.950 no
N3 H6 . . 0.950 no
C1 H7 . . 0.950 no
C1 H8 . . 0.950 no
C2 H9 . . 0.950 no
C2 H10 . . 0.950 no
C3 H11 . . 0.950 no
C3 H12 . . 0.950 no
C4 H13 . . 0.950 no
C4 H14 . . 0.950 no
C5 H15 . . 0.950 no
C5 H16 . . 0.949 no
C6 H17 . . 0.950 no
C6 H18 . . 0.949 no

loop_
_geom_contact_atom_site_label_1
_geom_contact_atom_site_label_2
_geom_contact_distance
_geom_contact_site_symmetry_2
Br1 N2 3.280(10) .
Br1 N3 3.280(10) 3_545
Br1 N2 3.450(10) 3_545
Br1 C3 3.450(10) 3_545
Br1 C4 3.46(2) .
Br2 N1 3.380(10) .
Br2 O1 3.39(2) 7_565
Br2 O1 3.41(2) .
Br2 N1 3.510(10) 8_645
Br2 N2 3.590(10) .
O1 N3 3.09(2) 8_645
O1 O1 3.36(3) 2_755
O1 C6 3.38(2) 8_645
O1 C1 3.38(2) 13_655
O1 N1 3.54(2) 8_645
O1 C5 3.54(2) 8_645
C4 C4 3.56(3) 5_655

loop_
_geom_torsion_atom_site_label_1
_geom_torsion_atom_site_label_2
_geom_torsion_atom_site_label_3
_geom_torsion_atom_site_label_4
_geom_torsion_site_symmetry_1
_geom_torsion_site_symmetry_2
_geom_torsion_site_symmetry_3
_geom_torsion_site_symmetry_4
_geom_torsion
_geom_torsion_publ_flag
Ir1 S1 S1 Ir1 1_555 1_555 2_655 2_655 88.7(2) yes
Ir1 S1 S1 C1 1_555 1_555 2_655 2_655 -171.3(5) no
Ir1 S1 C1 C2 1_555 1_555 1_555 1_555 -43.0(10) no
Ir1 S2 S2 Ir1 1_555 1_555 2_655 2_655 -24.5(4) yes
Ir1 S2 S2 C3 1_555 1_555 2_655 2_655 86.1(5) no
Ir1 S2 C3 C4 1_555 1_555 1_555 1_555 9.6(10) no
Ir1 S3 C5 C6 1_555 1_555 1_555 1_555 37.0(10) no
Ir1 N1 C2 C1 1_555 1_555 1_555 1_555 -37.0(10) no
Ir1 N2 C4 C3 1_555 1_555 1_555 1_555 55.0(10) no
Ir1 N3 C6 C5 1_555 1_555 1_555 1_555 47.0(10) no
S1 Ir1 S2 S2 1_555 1_555 1_555 2_655 34.5(3) no
S1 Ir1 S2 C3 1_555 1_555 1_555 1_555 -74.1(4) no
S1 Ir1 S3 C5 1_555 1_555 1_555 1_555 161.8(5) no
S1 Ir1 N1 C2 1_555 1_555 1_555 1_555 6.6(9) no
S1 Ir1 N2 C4 1_555 1_555 1_555 1_555 62.9(9) no
S1 Ir1 N3 C6 1_555 1_555 1_555 1_555 -106(2) no
S1 S1 Ir1 S2 1_555 2_655 2_655 2_655 -64.6(2) no
S1 S1 Ir1 S3 1_555 2_655 2_655 2_655 33.0(2) no
S1 S1 Ir1 N1 1_555 2_655 2_655 2_655 120.1(3) no
S1 S1 Ir1 N2 1_555 2_655 2_655 2_655 -145.4(3) no
S1 S1 Ir1 N3 1_555 2_655 2_655 2_655 120(2) no
S1 S1 C1 C2 1_555 2_655 2_655 2_655 -151.5(10) no
S1 C1 C2 N1 1_555 1_555 1_555 1_555 54.0(10) no
S2 Ir1 S1 C1 1_555 1_555 1_555 1_555 -165.6(5) no
S2 Ir1 S3 C5 1_555 1_555 1_555 1_555 -97.2(5) no
S2 Ir1 N1 C2 1_555 1_555 1_555 1_555 -132(2) no
S2 Ir1 N2 C4 1_555 1_555 1_555 1_555 -37.7(9) no
S2 Ir1 N3 C6 1_555 1_555 1_555 1_555 78.0(10) no
S2 S2 Ir1 S3 1_555 2_655 2_655 2_655 -61.7(3) no
S2 S2 Ir1 N1 1_555 2_655 2_655 2_655 172(2) no
S2 S2 Ir1 N2 1_555 2_655 2_655 2_655 122.0(4) no
S2 S2 Ir1 N3 1_555 2_655 2_655 2_655 -146.2(4) no
S2 S2 C3 C4 1_555 2_655 2_655 2_655 -116.0(9) no
S2 C3 C4 N2 1_555 1_555 1_555 1_555 -40.0(10) no
S3 Ir1 S1 C1 1_555 1_555 1_555 1_555 -68.0(5) no
S3 Ir1 S2 C3 1_555 1_555 1_555 1_555 -170.3(4) no
S3 Ir1 N1 C2 1_555 1_555 1_555 1_555 101.7(9) no
S3 Ir1 N2 C4 1_555 1_555 1_555 1_555 -96(4) no
S3 Ir1 N3 C6 1_555 1_555 1_555 1_555 -18.0(10) no
S3 C5 C6 N3 1_555 1_555 1_555 1_555 -56.0(10) no
N1 Ir1 S1 C1 1_555 1_555 1_555 1_555 19.2(6) no
N1 Ir1 S2 C3 1_555 1_555 1_555 1_555 64(2) no
N1 Ir1 S3 C5 1_555 1_555 1_555 1_555 76.9(6) no
N1 Ir1 N2 C4 1_555 1_555 1_555 1_555 147.9(9) no
N1 Ir1 N3 C6 1_555 1_555 1_555 1_555 -106.0(10) no
N2 Ir1 S1 C1 1_555 1_555 1_555 1_555 113.6(6) no
N2 Ir1 S2 C3 1_555 1_555 1_555 1_555 13.4(5) no
N2 Ir1 S3 C5 1_555 1_555 1_555 1_555 -38(4) no
N2 Ir1 N1 C2 1_555 1_555 1_555 1_555 -82.2(10) no
N2 Ir1 N3 C6 1_555 1_555 1_555 1_555 159.0(10) no
N3 Ir1 S1 C1 1_555 1_555 1_555 1_555 19(2) no
N3 Ir1 S2 C3 1_555 1_555 1_555 1_555 105.2(5) no
N3 Ir1 S3 C5 1_555 1_555 1_555 1_555 -10.2(6) no
N3 Ir1 N1 C2 1_555 1_555 1_555 1_555 -173.3(10) no
N3 Ir1 N2 C4 1_555 1_555 1_555 1_555 -125.1(10) no
C1 S1 S1 C1 1_555 1_555 2_655 2_655 -71.3(10) yes
C3 S2 S2 C3 1_555 1_555 2_655 2_655 -163.3(10) yes
